data_7159435
loop_
_publ_author_name
'Moreno-Rodriguez, Nazaret'
'Borrego, L. Gabriel'
'Recio, Roc&#xed;o'
'Valdivia, Victoria'
'Nicasio, M. Carmen'
'&#xc1;lvarez, Eleuterio'
'Khiar, Noureddine'
'Fern&#xe1;ndez, Inmaculada'

_publ_section_title
;
 Synthesis and characterization of enantiopure chiral NH<sub>2</sub>/SO
 palladium complexes.
;
_journal_issue 28
_journal_name_full 'Organic &amp; biomolecular chemistry'
_journal_page_first 5827
_journal_page_last 5839
_journal_paper_doi 10.1039/d3ob00816a
_journal_volume 21
_journal_year 2023
_chemical_absolute_configuration rmad
_chemical_formula_moiety 'C18 H17 Cl2 N O Pd S'
_chemical_formula_sum 'C18 H17 Cl2 N O Pd S'
_chemical_formula_weight 472.68
_space_group_crystal_system monoclinic
_space_group_IT_number 4
_space_group_name_Hall 'P 2yb'
_space_group_name_H-M_alt 'P 1 21 1'
_atom_sites_solution_hydrogens geom
_audit_creation_method SHELXL-2016/6
_audit_update_record
;
2023-05-09 deposited with the CCDC.	2023-06-27 downloaded from the CCDC.
;
_cell_angle_alpha 90
_cell_angle_beta 95.562(3)
_cell_angle_gamma 90
_cell_formula_units_Z 4
_cell_length_a 12.6204(8)
_cell_length_b 6.6213(3)
_cell_length_c 22.7235(14)
_cell_measurement_reflns_used 6495
_cell_measurement_temperature 193(2)
_cell_measurement_theta_max 23.69
_cell_measurement_theta_min 2.54
_cell_volume 1889.91(19)
_computing_cell_refinement 'Bruker SAINT'
_computing_data_collection 'Bruker APEX2'
_computing_data_reduction 'Bruker SAINT'
_computing_molecular_graphics 'Bruker SHELXTL'
_computing_publication_material 'Bruker SHELXTL'
_computing_structure_refinement 'SHELXL-2016/6 (Sheldrick, 2016)'
_computing_structure_solution 'SHELXS-97 (Sheldrick, 2008)'
_diffrn_ambient_temperature 193(2)
_diffrn_detector_area_resol_mean 8.26
_diffrn_measured_fraction_theta_full 0.794
_diffrn_measured_fraction_theta_max 0.794
_diffrn_measurement_device_type
;
 Bruker-Nonius X8kappa APEX II CCD area detector
;
_diffrn_measurement_method 'phi and omega scans with narrow frames'
_diffrn_radiation_monochromator graphite
_diffrn_radiation_source 'fine-focus sealed tube'
_diffrn_radiation_type MoK\a
_diffrn_radiation_wavelength 0.71073
_diffrn_reflns_av_R_equivalents 0.0354
_diffrn_reflns_av_unetI/netI 0.0363
_diffrn_reflns_Laue_measured_fraction_full 0.794
_diffrn_reflns_Laue_measured_fraction_max 0.794
_diffrn_reflns_limit_h_max 12
_diffrn_reflns_limit_h_min -14
_diffrn_reflns_limit_k_max 7
_diffrn_reflns_limit_k_min -7
_diffrn_reflns_limit_l_max 26
_diffrn_reflns_limit_l_min -27
_diffrn_reflns_number 17292
_diffrn_reflns_point_group_measured_fraction_full 0.674
_diffrn_reflns_point_group_measured_fraction_max 0.675
_diffrn_reflns_theta_full 25.242
_diffrn_reflns_theta_max 25.243
_diffrn_reflns_theta_min 2.538
_exptl_absorpt_coefficient_mu 1.379
_exptl_absorpt_correction_T_max 0.7461
_exptl_absorpt_correction_T_min 0.5483
_exptl_absorpt_correction_type multi-scans
_exptl_absorpt_process_details
;
program SADABS, Bruker (2001).
;
_exptl_crystal_colour orange
_exptl_crystal_density_diffrn 1.661
_exptl_crystal_description needle
_exptl_crystal_F_000 944
_exptl_crystal_size_max 0.400
_exptl_crystal_size_mid 0.100
_exptl_crystal_size_min 0.050
_refine_diff_density_max 1.077
_refine_diff_density_min -1.851
_refine_diff_density_rms 0.152
_refine_ls_abs_structure_details
; 
 Flack x determined using 1273 quotients [(I+)-(I-)]/[(I+)+(I-)] 
 (Parsons, Flack and Wagner, Acta Cryst. B69 (2013) 249-259). 
;
_refine_ls_abs_structure_Flack 0.09(3)
_refine_ls_extinction_method none
_refine_ls_goodness_of_fit_ref 1.090
_refine_ls_hydrogen_treatment constr
_refine_ls_matrix_type full
_refine_ls_number_parameters 433
_refine_ls_number_reflns 4598
_refine_ls_number_restraints 553
_refine_ls_restrained_S_all 1.048
_refine_ls_R_factor_all 0.0713
_refine_ls_R_factor_gt 0.0594
_refine_ls_shift/su_max 0.000
_refine_ls_shift/su_mean 0.000
_refine_ls_structure_factor_coef Fsqd
_refine_ls_weighting_details 'w=1/[\s^2^(Fo^2^)+33.4822P] where P=(Fo^2^+2Fc^2^)/3'
_refine_ls_weighting_scheme calc
_refine_ls_wR_factor_gt 0.1306
_refine_ls_wR_factor_ref 0.1350
_reflns_Friedel_coverage 0.551
_reflns_Friedel_fraction_full 0.530
_reflns_Friedel_fraction_max 0.530
_reflns_number_gt 4024
_reflns_number_total 4598
_reflns_threshold_expression 'I > 2\s(I)'
_cod_data_source_file d3ob00816a2.cif
_cod_data_source_block 13_Sc_Ss
_cod_depositor_comments 'Adding full bibliography for 7159420--7159436.cif.'
_cod_original_sg_symbol_H-M 'P 21'
_cod_database_code 7159435
_shelx_shelxl_version_number 2016/6
_shelx_space_group_comment
; 
The symmetry employed for this shelxl refinement is uniquely defined 
by the following loop, which should always be used as a source of 
symmetry information in preference to the above space-group names. 
They are only intended as comments. 
;
_shelx_estimated_absorpt_t_min 0.608
_shelx_estimated_absorpt_t_max 0.934

loop_
_space_group_symop_operation_xyz
'x, y, z'
'-x, y+1/2, -z'

loop_
_atom_site_label
_atom_site_type_symbol
_atom_site_fract_x
_atom_site_fract_y
_atom_site_fract_z
_atom_site_U_iso_or_equiv
_atom_site_adp_type
_atom_site_occupancy
_atom_site_site_symmetry_order
_atom_site_calc_flag
_atom_site_refinement_flags_posn
_atom_site_refinement_flags_adp
_atom_site_refinement_flags_occupancy
_atom_site_disorder_assembly
_atom_site_disorder_group
Pd1 Pd 0.48053(11) 0.6013(2) 0.72938(5) 0.0290(4) Uani 1 1 d . . . . .
Cl1 Cl 0.3536(3) 0.6251(9) 0.79606(17) 0.0348(11) Uani 1 1 d . U . . .
Cl2 Cl 0.6108(4) 0.5145(8) 0.8026(2) 0.0377(13) Uani 1 1 d . U . . .
S1 S 0.5934(4) 0.6085(11) 0.66131(18) 0.0374(11) Uani 1 1 d . . . . .
O1 O 0.6359(11) 0.421(2) 0.6405(6) 0.046(4) Uani 1 1 d . . . . .
N1 N 0.3634(11) 0.666(2) 0.6616(6) 0.033(4) Uani 1 1 d . . . . .
H1A H 0.304854 0.589130 0.665880 0.040 Uiso 1 1 calc R U . . .
H1B H 0.344397 0.798040 0.663625 0.040 Uiso 1 1 calc R U . . .
C1 C 0.5136(15) 0.725(3) 0.6019(8) 0.043(3) Uani 1 1 d . U . . .
H1C H 0.508457 0.872085 0.608356 0.052 Uiso 1 1 calc R U . . .
H1D H 0.543797 0.700693 0.563926 0.052 Uiso 1 1 calc R U . . .
C2 C 0.4030(13) 0.624(4) 0.6019(7) 0.042(3) Uani 1 1 d . U . . .
H2 H 0.413042 0.474401 0.598550 0.050 Uiso 1 1 calc R U . . .
C3 C 0.3232(16) 0.690(3) 0.5514(8) 0.044(2) Uani 1 1 d . U . . .
C4 C 0.3014(16) 0.556(3) 0.5034(8) 0.047(3) Uani 1 1 d . U . . .
H4 H 0.341715 0.435665 0.501903 0.057 Uiso 1 1 calc R U . . .
C5 C 0.2231(15) 0.598(4) 0.4589(8) 0.049(3) Uani 1 1 d . U . . .
H5 H 0.208497 0.503072 0.427676 0.059 Uiso 1 1 calc R U . . .
C6 C 0.1635(17) 0.781(3) 0.4587(9) 0.046(2) Uani 1 1 d . U . . .
C7 C 0.0809(17) 0.828(3) 0.4148(9) 0.048(3) Uani 1 1 d . U . . .
H7 H 0.063837 0.737290 0.382845 0.057 Uiso 1 1 calc R U . . .
C8 C 0.0247(18) 1.005(3) 0.4178(9) 0.049(3) Uani 1 1 d . U . . .
H8 H -0.032976 1.032835 0.388967 0.059 Uiso 1 1 calc R U . . .
C9 C 0.0510(15) 1.141(4) 0.4619(8) 0.050(3) Uani 1 1 d . U . . .
H9 H 0.012930 1.265089 0.462312 0.060 Uiso 1 1 calc R U . . .
C10 C 0.1315(14) 1.103(4) 0.5056(8) 0.048(3) Uani 1 1 d . U . . .
H10 H 0.148254 1.198732 0.536166 0.058 Uiso 1 1 calc R U . . .
C11 C 0.1890(17) 0.921(3) 0.5051(9) 0.045(2) Uani 1 1 d . U . . .
C12 C 0.2714(17) 0.872(3) 0.5502(9) 0.044(3) Uani 1 1 d . U . . .
H12 H 0.291076 0.968789 0.580197 0.053 Uiso 1 1 calc R U . . .
C13 C 0.6973(17) 0.781(3) 0.6809(9) 0.043(3) Uani 1 1 d . U . . .
C14 C 0.8019(15) 0.713(3) 0.6739(8) 0.043(3) Uani 1 1 d . U . . .
H14 H 0.814714 0.584239 0.657550 0.052 Uiso 1 1 calc R U . . .
C15 C 0.8869(18) 0.847(3) 0.6924(9) 0.046(3) Uani 1 1 d . U . . .
H15 H 0.958377 0.811917 0.687233 0.055 Uiso 1 1 calc R U . . .
C16 C 0.8651(18) 1.018(3) 0.7165(9) 0.048(3) Uani 1 1 d . U . . .
H16 H 0.923748 1.100930 0.730587 0.058 Uiso 1 1 calc R U . . .
C17 C 0.7680(15) 1.089(4) 0.7235(8) 0.049(3) Uani 1 1 d . U . . .
H17 H 0.759329 1.218189 0.740842 0.058 Uiso 1 1 calc R U . . .
C18 C 0.6808(17) 0.973(3) 0.7050(9) 0.045(3) Uani 1 1 d . U . . .
H18 H 0.610796 1.021871 0.708424 0.054 Uiso 1 1 calc R U . . .
Pd2 Pd 0.28622(10) 0.1358(2) 0.75624(5) 0.0282(4) Uani 1 1 d . . . . .
Cl3 Cl 0.3946(3) 0.1570(7) 0.68000(16) 0.0287(11) Uani 1 1 d . U . . .
Cl4 Cl 0.1359(4) 0.1423(18) 0.6932(2) 0.082(2) Uani 1 1 d . U . . .
S2 S 0.2002(3) 0.1072(10) 0.83648(17) 0.0302(10) Uani 1 1 d . . . . .
O2 O 0.1737(10) -0.092(2) 0.8553(6) 0.041(3) Uani 1 1 d . . . . .
N2 N 0.4212(10) 0.122(3) 0.8140(5) 0.032(3) Uani 1 1 d . . . . .
H2A H 0.464577 0.024153 0.801392 0.038 Uiso 1 1 calc R U . . .
H2B H 0.456158 0.241451 0.813033 0.038 Uiso 1 1 calc R U . . .
C19 C 0.3051(13) 0.202(3) 0.8895(7) 0.030(3) Uani 1 1 d . U . . .
H19A H 0.317355 0.347697 0.883610 0.036 Uiso 1 1 calc R U . . .
H19B H 0.287909 0.178947 0.930555 0.036 Uiso 1 1 calc R U . . .
C20 C 0.4017(13) 0.078(3) 0.8759(6) 0.029(2) Uani 1 1 d . U . . .
H20 H 0.380186 -0.067667 0.877226 0.035 Uiso 1 1 calc R U . . .
C21 C 0.5037(13) 0.099(3) 0.9166(6) 0.031(2) Uani 1 1 d . U . . .
C22 C 0.5748(15) -0.058(3) 0.9150(8) 0.033(2) Uani 1 1 d . U . . .
H22 H 0.556478 -0.174484 0.891721 0.039 Uiso 1 1 calc R U . . .
C23 C 0.6759(16) -0.046(3) 0.9485(8) 0.035(2) Uani 1 1 d . U . . .
C24 C 0.7517(15) -0.204(3) 0.9463(8) 0.040(3) Uani 1 1 d . U . . .
H24 H 0.735226 -0.321451 0.923012 0.048 Uiso 1 1 calc R U . . .
C25 C 0.8504(16) -0.185(3) 0.9789(8) 0.043(3) Uani 1 1 d . U . . .
H25 H 0.902877 -0.286483 0.976802 0.051 Uiso 1 1 calc R U . . .
C26 C 0.8721(17) -0.018(3) 1.0140(9) 0.044(3) Uani 1 1 d . U . . .
H26 H 0.938638 -0.012121 1.037367 0.052 Uiso 1 1 calc R U . . .
C27 C 0.8049(13) 0.137(4) 1.0173(7) 0.042(2) Uani 1 1 d . U . . .
H27 H 0.824191 0.251732 1.041135 0.050 Uiso 1 1 calc R U . . .
C28 C 0.7014(13) 0.125(4) 0.9832(7) 0.037(2) Uani 1 1 d . U . . .
C29 C 0.6284(15) 0.282(3) 0.9836(8) 0.038(2) Uani 1 1 d . U . . .
H29 H 0.645972 0.399351 1.006767 0.045 Uiso 1 1 calc R U . . .
C30 C 0.5303(15) 0.270(3) 0.9506(8) 0.034(2) Uani 1 1 d . U . . .
H30 H 0.481069 0.378937 0.951201 0.041 Uiso 1 1 calc R U . . .
C31 C 0.0902(16) 0.269(3) 0.8411(8) 0.037(3) Uani 1 1 d . U . . .
C32 C 0.0025(14) 0.182(3) 0.8632(7) 0.040(3) Uani 1 1 d . U . . .
H32 H 0.005015 0.047741 0.877750 0.047 Uiso 1 1 calc R U . . .
C33 C -0.0904(17) 0.299(3) 0.8635(9) 0.043(3) Uani 1 1 d . U . . .
H33 H -0.151465 0.245546 0.879195 0.052 Uiso 1 1 calc R U . . .
C34 C -0.0924(17) 0.488(3) 0.8414(9) 0.045(3) Uani 1 1 d . U . . .
H34 H -0.156101 0.564760 0.840595 0.053 Uiso 1 1 calc R U . . .
C35 C -0.0022(14) 0.575(3) 0.8194(8) 0.044(3) Uani 1 1 d . U . . .
H35 H -0.002665 0.708670 0.804552 0.053 Uiso 1 1 calc R U . . .
C36 C 0.0850(17) 0.456(3) 0.8207(8) 0.039(3) Uani 1 1 d . U . . .
H36 H 0.146784 0.510210 0.805873 0.047 Uiso 1 1 calc R U . . .

loop_
_atom_site_aniso_label
_atom_site_aniso_U_11
_atom_site_aniso_U_22
_atom_site_aniso_U_33
_atom_site_aniso_U_23
_atom_site_aniso_U_13
_atom_site_aniso_U_12
Pd1 0.0258(8) 0.0216(8) 0.0402(7) -0.0031(7) 0.0062(5) -0.0002(8)
Cl1 0.031(2) 0.029(3) 0.046(2) -0.009(3) 0.0135(17) -0.008(3)
Cl2 0.014(3) 0.044(3) 0.054(3) 0.000(2) -0.001(2) 0.007(2)
S1 0.036(3) 0.032(3) 0.045(2) 0.000(3) 0.0120(19) 0.003(4)
O1 0.041(10) 0.035(8) 0.064(9) 0.001(7) 0.006(7) 0.017(8)
N1 0.035(9) 0.017(9) 0.046(8) 0.000(7) 0.000(7) -0.018(8)
C1 0.044(5) 0.043(5) 0.044(5) -0.001(4) 0.006(4) 0.000(4)
C2 0.043(4) 0.040(4) 0.044(4) -0.002(4) 0.004(3) -0.001(4)
C3 0.045(4) 0.042(4) 0.045(4) -0.003(3) 0.003(3) 0.001(3)
C4 0.049(4) 0.046(4) 0.047(4) -0.005(3) 0.002(3) 0.002(4)
C5 0.051(4) 0.047(4) 0.047(4) -0.003(4) 0.001(3) 0.001(4)
C6 0.046(4) 0.047(4) 0.045(4) -0.001(3) 0.003(3) -0.001(3)
C7 0.047(4) 0.049(4) 0.046(4) 0.002(4) 0.003(4) -0.003(4)
C8 0.046(5) 0.052(4) 0.048(4) 0.003(4) 0.003(4) 0.000(4)
C9 0.047(4) 0.051(4) 0.051(4) 0.002(4) 0.004(4) 0.003(4)
C10 0.047(4) 0.047(4) 0.050(4) 0.000(4) 0.003(3) 0.002(4)
C11 0.045(4) 0.044(4) 0.046(4) 0.000(3) 0.002(3) 0.000(3)
C12 0.044(4) 0.042(4) 0.045(4) -0.002(4) 0.002(3) 0.000(4)
C13 0.040(4) 0.044(4) 0.045(5) 0.002(4) 0.006(4) 0.002(4)
C14 0.041(4) 0.044(4) 0.045(4) 0.002(4) 0.006(4) 0.002(4)
C15 0.042(4) 0.046(5) 0.049(5) 0.002(4) 0.004(4) 0.001(4)
C16 0.047(4) 0.045(4) 0.051(5) 0.003(4) 0.002(4) -0.003(4)
C17 0.049(4) 0.046(4) 0.050(4) 0.000(4) 0.002(4) 0.001(4)
C18 0.040(4) 0.047(5) 0.048(5) 0.001(4) 0.006(4) 0.004(4)
Pd2 0.0199(8) 0.0319(9) 0.0324(6) -0.0048(7) -0.0005(5) 0.0005(8)
Cl3 0.033(3) 0.022(3) 0.0323(19) -0.0047(19) 0.0057(16) 0.000(2)
Cl4 0.034(3) 0.160(7) 0.050(3) -0.014(5) -0.009(2) 0.019(5)
S2 0.021(2) 0.032(3) 0.038(2) -0.005(3) 0.0049(16) 0.000(3)
O2 0.019(8) 0.033(8) 0.071(10) 0.003(7) 0.008(6) -0.010(7)
N2 0.033(8) 0.036(9) 0.026(6) -0.009(8) -0.001(5) 0.030(10)
C19 0.032(4) 0.030(5) 0.028(5) 0.001(4) 0.005(4) 0.000(4)
C20 0.031(4) 0.029(4) 0.028(4) -0.001(4) 0.004(3) 0.000(4)
C21 0.033(3) 0.030(4) 0.031(3) -0.001(3) 0.004(3) 0.000(3)
C22 0.033(4) 0.033(4) 0.031(4) -0.001(4) 0.003(3) 0.002(3)
C23 0.034(4) 0.037(4) 0.035(4) 0.000(3) 0.003(3) 0.001(3)
C24 0.037(4) 0.040(4) 0.042(4) 0.001(4) 0.002(4) 0.004(3)
C25 0.038(4) 0.044(4) 0.045(4) 0.002(4) 0.000(4) 0.004(4)
C26 0.038(4) 0.046(4) 0.045(4) 0.003(4) 0.000(4) 0.001(4)
C27 0.039(4) 0.043(4) 0.042(4) 0.000(4) -0.001(3) -0.001(4)
C28 0.036(4) 0.038(4) 0.037(4) -0.001(3) 0.001(3) 0.000(3)
C29 0.037(4) 0.037(4) 0.038(4) -0.004(4) 0.001(3) -0.001(3)
C30 0.033(4) 0.033(4) 0.035(4) -0.004(3) 0.002(3) 0.001(4)
C31 0.035(4) 0.037(4) 0.039(4) -0.001(4) 0.004(4) -0.002(4)
C32 0.035(4) 0.041(4) 0.043(4) -0.002(4) 0.005(4) -0.002(3)
C33 0.037(4) 0.046(4) 0.046(4) -0.005(4) 0.004(4) 0.002(4)
C34 0.039(4) 0.047(4) 0.046(5) -0.004(4) 0.002(4) 0.004(4)
C35 0.042(4) 0.043(4) 0.047(4) -0.003(4) -0.001(4) 0.001(4)
C36 0.037(4) 0.036(4) 0.043(4) 0.000(4) 0.001(4) -0.002(4)

loop_
_atom_type_symbol
_atom_type_description
_atom_type_scat_dispersion_real
_atom_type_scat_dispersion_imag
_atom_type_scat_source
C C 0.0033 0.0016 'International Tables Vol C Tables 4.2.6.8 and 6.1.1.4'
H H 0.0000 0.0000 'International Tables Vol C Tables 4.2.6.8 and 6.1.1.4'
N N 0.0061 0.0033 'International Tables Vol C Tables 4.2.6.8 and 6.1.1.4'
O O 0.0106 0.0060 'International Tables Vol C Tables 4.2.6.8 and 6.1.1.4'
S S 0.1246 0.1234 'International Tables Vol C Tables 4.2.6.8 and 6.1.1.4'
Cl Cl 0.1484 0.1585 'International Tables Vol C Tables 4.2.6.8 and 6.1.1.4'
Pd Pd -0.9988 1.0072 'International Tables Vol C Tables 4.2.6.8 and 6.1.1.4'

loop_
_geom_angle_atom_site_label_1
_geom_angle_atom_site_label_2
_geom_angle_atom_site_label_3
_geom_angle
_geom_angle_site_symmetry_1
_geom_angle_site_symmetry_3
_geom_angle_publ_flag
N1 Pd1 S1 86.4(4) . . ?
N1 Pd1 Cl2 177.3(5) . . ?
S1 Pd1 Cl2 92.75(18) . . ?
N1 Pd1 Cl1 89.1(4) . . ?
S1 Pd1 Cl1 173.7(2) . . ?
Cl2 Pd1 Cl1 92.01(17) . . ?
O1 S1 C13 110.3(9) . . ?
O1 S1 C1 108.8(9) . . ?
C13 S1 C1 105.3(10) . . ?
O1 S1 Pd1 119.7(7) . . ?
C13 S1 Pd1 110.7(7) . . ?
C1 S1 Pd1 100.7(7) . . ?
C2 N1 Pd1 110.7(11) . . ?
C2 N1 H1A 109.5 . . ?
Pd1 N1 H1A 109.5 . . ?
C2 N1 H1B 109.5 . . ?
Pd1 N1 H1B 109.5 . . ?
H1A N1 H1B 108.1 . . ?
C2 C1 S1 104.9(13) . . ?
C2 C1 H1C 110.8 . . ?
S1 C1 H1C 110.8 . . ?
C2 C1 H1D 110.8 . . ?
S1 C1 H1D 110.8 . . ?
H1C C1 H1D 108.8 . . ?
N1 C2 C3 111.8(15) . . ?
N1 C2 C1 107.2(15) . . ?
C3 C2 C1 114.0(17) . . ?
N1 C2 H2 107.8 . . ?
C3 C2 H2 107.8 . . ?
C1 C2 H2 107.8 . . ?
C12 C3 C4 118.6(18) . . ?
C12 C3 C2 123.3(19) . . ?
C4 C3 C2 118.1(18) . . ?
C5 C4 C3 121(2) . . ?
C5 C4 H4 119.4 . . ?
C3 C4 H4 119.4 . . ?
C4 C5 C6 121(2) . . ?
C4 C5 H5 119.6 . . ?
C6 C5 H5 119.6 . . ?
C7 C6 C11 119(2) . . ?
C7 C6 C5 123(2) . . ?
C11 C6 C5 118.3(19) . . ?
C8 C7 C6 120(2) . . ?
C8 C7 H7 119.9 . . ?
C6 C7 H7 119.9 . . ?
C9 C8 C7 121(2) . . ?
C9 C8 H8 119.6 . . ?
C7 C8 H8 119.6 . . ?
C8 C9 C10 121(2) . . ?
C8 C9 H9 119.4 . . ?
C10 C9 H9 119.4 . . ?
C9 C10 C11 120(2) . . ?
C9 C10 H10 120.0 . . ?
C11 C10 H10 120.0 . . ?
C10 C11 C6 119(2) . . ?
C10 C11 C12 121.9(19) . . ?
C6 C11 C12 119(2) . . ?
C3 C12 C11 121.8(19) . . ?
C3 C12 H12 119.1 . . ?
C11 C12 H12 119.1 . . ?
C18 C13 C14 120(2) . . ?
C18 C13 S1 123.3(16) . . ?
C14 C13 S1 116.4(16) . . ?
C13 C14 C15 117(2) . . ?
C13 C14 H14 121.6 . . ?
C15 C14 H14 121.6 . . ?
C16 C15 C14 119(2) . . ?
C16 C15 H15 120.5 . . ?
C14 C15 H15 120.5 . . ?
C15 C16 C17 126(2) . . ?
C15 C16 H16 116.9 . . ?
C17 C16 H16 116.9 . . ?
C16 C17 C18 119(2) . . ?
C16 C17 H17 120.5 . . ?
C18 C17 H17 120.5 . . ?
C17 C18 C13 119(2) . . ?
C17 C18 H18 120.7 . . ?
C13 C18 H18 120.7 . . ?
N2 Pd2 S2 85.0(4) . . ?
N2 Pd2 Cl4 178.3(7) . . ?
S2 Pd2 Cl4 94.28(19) . . ?
N2 Pd2 Cl3 88.1(4) . . ?
S2 Pd2 Cl3 173.01(17) . . ?
Cl4 Pd2 Cl3 92.58(18) . . ?
O2 S2 C31 109.5(9) . . ?
O2 S2 C19 107.1(8) . . ?
C31 S2 C19 106.2(9) . . ?
O2 S2 Pd2 118.0(6) . . ?
C31 S2 Pd2 116.6(7) . . ?
C19 S2 Pd2 97.6(5) . . ?
C20 N2 Pd2 114.4(10) . . ?
C20 N2 H2A 108.7 . . ?
Pd2 N2 H2A 108.7 . . ?
C20 N2 H2B 108.7 . . ?
Pd2 N2 H2B 108.7 . . ?
H2A N2 H2B 107.6 . . ?
C20 C19 S2 103.1(11) . . ?
C20 C19 H19A 111.2 . . ?
S2 C19 H19A 111.2 . . ?
C20 C19 H19B 111.2 . . ?
S2 C19 H19B 111.2 . . ?
H19A C19 H19B 109.1 . . ?
N2 C20 C21 110.5(13) . . ?
N2 C20 C19 107.2(13) . . ?
C21 C20 C19 118.3(14) . . ?
N2 C20 H20 106.7 . . ?
C21 C20 H20 106.7 . . ?
C19 C20 H20 106.7 . . ?
C22 C21 C30 120.4(16) . . ?
C22 C21 C20 115.6(17) . . ?
C30 C21 C20 123.8(17) . . ?
C21 C22 C23 119.7(18) . . ?
C21 C22 H22 120.1 . . ?
C23 C22 H22 120.1 . . ?
C28 C23 C24 119.9(18) . . ?
C28 C23 C22 119.6(18) . . ?
C24 C23 C22 120.5(18) . . ?
C25 C24 C23 119(2) . . ?
C25 C24 H24 120.6 . . ?
C23 C24 H24 120.6 . . ?
C26 C25 C24 120(2) . . ?
C26 C25 H25 119.9 . . ?
C24 C25 H25 119.9 . . ?
C27 C26 C25 124(2) . . ?
C27 C26 H26 118.1 . . ?
C25 C26 H26 118.1 . . ?
C26 C27 C28 118(2) . . ?
C26 C27 H27 121.0 . . ?
C28 C27 H27 121.0 . . ?
C29 C28 C23 119.6(16) . . ?
C29 C28 C27 121(2) . . ?
C23 C28 C27 119.3(19) . . ?
C30 C29 C28 120.7(18) . . ?
C30 C29 H29 119.6 . . ?
C28 C29 H29 119.6 . . ?
C29 C30 C21 120.0(18) . . ?
C29 C30 H30 120.0 . . ?
C21 C30 H30 120.0 . . ?
C36 C31 C32 120(2) . . ?
C36 C31 S2 124.1(17) . . ?
C32 C31 S2 115.4(15) . . ?
C31 C32 C33 117.9(19) . . ?
C31 C32 H32 121.0 . . ?
C33 C32 H32 121.0 . . ?
C34 C33 C32 120(2) . . ?
C34 C33 H33 120.1 . . ?
C32 C33 H33 120.1 . . ?
C33 C34 C35 122(2) . . ?
C33 C34 H34 119.2 . . ?
C35 C34 H34 119.2 . . ?
C36 C35 C34 116(2) . . ?
C36 C35 H35 121.9 . . ?
C34 C35 H35 121.9 . . ?
C31 C36 C35 124(2) . . ?
C31 C36 H36 117.8 . . ?
C35 C36 H36 117.8 . . ?

loop_
_geom_bond_atom_site_label_1
_geom_bond_atom_site_label_2
_geom_bond_distance
_geom_bond_site_symmetry_2
_geom_bond_publ_flag
Pd1 N1 2.073(14) . ?
Pd1 S1 2.202(4) . ?
Pd1 Cl2 2.296(5) . ?
Pd1 Cl1 2.314(4) . ?
S1 O1 1.450(14) . ?
S1 C13 1.76(2) . ?
S1 C1 1.78(2) . ?
N1 C2 1.52(2) . ?
N1 H1A 0.9100 . ?
N1 H1B 0.9100 . ?
C1 C2 1.55(3) . ?
C1 H1C 0.9900 . ?
C1 H1D 0.9900 . ?
C2 C3 1.52(3) . ?
C2 H2 1.0000 . ?
C3 C12 1.37(3) . ?
C3 C4 1.41(3) . ?
C4 C5 1.37(3) . ?
C4 H4 0.9500 . ?
C5 C6 1.43(3) . ?
C5 H5 0.9500 . ?
C6 C7 1.41(3) . ?
C6 C11 1.42(3) . ?
C7 C8 1.38(3) . ?
C7 H7 0.9500 . ?
C8 C9 1.36(3) . ?
C8 H8 0.9500 . ?
C9 C10 1.38(2) . ?
C9 H9 0.9500 . ?
C10 C11 1.41(3) . ?
C10 H10 0.9500 . ?
C11 C12 1.42(3) . ?
C12 H12 0.9500 . ?
C13 C18 1.41(3) . ?
C13 C14 1.42(3) . ?
C14 C15 1.42(3) . ?
C14 H14 0.9500 . ?
C15 C16 1.30(3) . ?
C15 H15 0.9500 . ?
C16 C17 1.34(3) . ?
C16 H16 0.9500 . ?
C17 C18 1.37(3) . ?
C17 H17 0.9500 . ?
C18 H18 0.9500 . ?
Pd2 N2 2.049(12) . ?
Pd2 S2 2.219(4) . ?
Pd2 Cl4 2.264(5) . ?
Pd2 Cl3 2.314(4) . ?
S2 O2 1.434(14) . ?
S2 C31 1.77(2) . ?
S2 C19 1.813(17) . ?
N2 C20 1.481(18) . ?
N2 H2A 0.9100 . ?
N2 H2B 0.9100 . ?
C19 C20 1.53(2) . ?
C19 H19A 0.9900 . ?
C19 H19B 0.9900 . ?
C20 C21 1.52(2) . ?
C20 H20 1.0000 . ?
C21 C22 1.38(3) . ?
C21 C30 1.40(3) . ?
C22 C23 1.42(3) . ?
C22 H22 0.9500 . ?
C23 C28 1.40(3) . ?
C23 C24 1.43(3) . ?
C24 C25 1.39(3) . ?
C24 H24 0.9500 . ?
C25 C26 1.38(3) . ?
C25 H25 0.9500 . ?
C26 C27 1.34(3) . ?
C26 H26 0.9500 . ?
C27 C28 1.46(2) . ?
C27 H27 0.9500 . ?
C28 C29 1.39(3) . ?
C29 C30 1.39(3) . ?
C29 H29 0.9500 . ?
C30 H30 0.9500 . ?
C31 C36 1.32(3) . ?
C31 C32 1.38(3) . ?
C32 C33 1.41(3) . ?
C32 H32 0.9500 . ?
C33 C34 1.35(3) . ?
C33 H33 0.9500 . ?
C34 C35 1.41(3) . ?
C34 H34 0.9500 . ?
C35 C36 1.35(3) . ?
C35 H35 0.9500 . ?
C36 H36 0.9500 . ?

loop_
_geom_hbond_atom_site_label_D
_geom_hbond_atom_site_label_H
_geom_hbond_atom_site_label_A
_geom_hbond_distance_DH
_geom_hbond_distance_HA
_geom_hbond_distance_DA
_geom_hbond_angle_DHA
_geom_hbond_site_symmetry_A
N1 H1B Cl3 0.91 2.48 3.298(16) 149.9 1_565
N2 H2A Cl1 0.91 2.99 3.41(2) 110.2 1_545
N2 H2B Cl1 0.91 2.86 3.46(2) 124.3 .
N2 H2B Cl2 0.91 2.69 3.562(19) 161.3 .

loop_
_geom_torsion_atom_site_label_1
_geom_torsion_atom_site_label_2
_geom_torsion_atom_site_label_3
_geom_torsion_atom_site_label_4
_geom_torsion
_geom_torsion_site_symmetry_1
_geom_torsion_site_symmetry_2
_geom_torsion_site_symmetry_3
_geom_torsion_site_symmetry_4
_geom_torsion_publ_flag
O1 S1 C1 C2 84.3(14) . . . . ?
C13 S1 C1 C2 -157.5(13) . . . . ?
Pd1 S1 C1 C2 -42.4(13) . . . . ?
Pd1 N1 C2 C3 -174.1(14) . . . . ?
Pd1 N1 C2 C1 -48.4(19) . . . . ?
S1 C1 C2 N1 59.9(18) . . . . ?
S1 C1 C2 C3 -175.8(15) . . . . ?
N1 C2 C3 C12 45(3) . . . . ?
C1 C2 C3 C12 -77(2) . . . . ?
N1 C2 C3 C4 -134.7(19) . . . . ?
C1 C2 C3 C4 103(2) . . . . ?
C12 C3 C4 C5 -6(3) . . . . ?
C2 C3 C4 C5 173.9(18) . . . . ?
C3 C4 C5 C6 2(3) . . . . ?
C4 C5 C6 C7 -179(2) . . . . ?
C4 C5 C6 C11 2(3) . . . . ?
C11 C6 C7 C8 -2(3) . . . . ?
C5 C6 C7 C8 179(2) . . . . ?
C6 C7 C8 C9 3(3) . . . . ?
C7 C8 C9 C10 -2(3) . . . . ?
C8 C9 C10 C11 1(3) . . . . ?
C9 C10 C11 C6 1(3) . . . . ?
C9 C10 C11 C12 -178.6(19) . . . . ?
C7 C6 C11 C10 0(3) . . . . ?
C5 C6 C11 C10 179.7(19) . . . . ?
C7 C6 C11 C12 179.1(19) . . . . ?
C5 C6 C11 C12 -1(3) . . . . ?
C4 C3 C12 C11 7(3) . . . . ?
C2 C3 C12 C11 -173.3(19) . . . . ?
C10 C11 C12 C3 176(2) . . . . ?
C6 C11 C12 C3 -3(3) . . . . ?
O1 S1 C13 C18 -177.3(16) . . . . ?
C1 S1 C13 C18 65.5(19) . . . . ?
Pd1 S1 C13 C18 -42.5(19) . . . . ?
O1 S1 C13 C14 -0.2(18) . . . . ?
C1 S1 C13 C14 -117.5(16) . . . . ?
Pd1 S1 C13 C14 134.5(13) . . . . ?
C18 C13 C14 C15 0(3) . . . . ?
S1 C13 C14 C15 -176.8(15) . . . . ?
C13 C14 C15 C16 3(3) . . . . ?
C14 C15 C16 C17 -4(3) . . . . ?
C15 C16 C17 C18 1(3) . . . . ?
C16 C17 C18 C13 2(3) . . . . ?
C14 C13 C18 C17 -2(3) . . . . ?
S1 C13 C18 C17 174.5(15) . . . . ?
O2 S2 C19 C20 72.0(12) . . . . ?
C31 S2 C19 C20 -171.1(11) . . . . ?
Pd2 S2 C19 C20 -50.5(11) . . . . ?
Pd2 N2 C20 C21 -172.1(13) . . . . ?
Pd2 N2 C20 C19 -41.9(18) . . . . ?
S2 C19 C20 N2 60.9(15) . . . . ?
S2 C19 C20 C21 -173.4(13) . . . . ?
N2 C20 C21 C22 -77(2) . . . . ?
C19 C20 C21 C22 159.3(15) . . . . ?
N2 C20 C21 C30 98.7(19) . . . . ?
C19 C20 C21 C30 -25(2) . . . . ?
C30 C21 C22 C23 0(3) . . . . ?
C20 C21 C22 C23 175.7(15) . . . . ?
C21 C22 C23 C28 1(3) . . . . ?
C21 C22 C23 C24 -178.3(17) . . . . ?
C28 C23 C24 C25 0(3) . . . . ?
C22 C23 C24 C25 178.8(17) . . . . ?
C23 C24 C25 C26 2(3) . . . . ?
C24 C25 C26 C27 -3(3) . . . . ?
C25 C26 C27 C28 2(3) . . . . ?
C24 C23 C28 C29 177.8(17) . . . . ?
C22 C23 C28 C29 -1(3) . . . . ?
C24 C23 C28 C27 -1(3) . . . . ?
C22 C23 C28 C27 -179.9(16) . . . . ?
C26 C27 C28 C29 -178.8(18) . . . . ?
C26 C27 C28 C23 0(3) . . . . ?
C23 C28 C29 C30 1(3) . . . . ?
C27 C28 C29 C30 179.5(16) . . . . ?
C28 C29 C30 C21 0(3) . . . . ?
C22 C21 C30 C29 -1(3) . . . . ?
C20 C21 C30 C29 -175.7(16) . . . . ?
O2 S2 C31 C36 -172.0(17) . . . . ?
C19 S2 C31 C36 72.7(19) . . . . ?
Pd2 S2 C31 C36 -35(2) . . . . ?
O2 S2 C31 C32 2.2(17) . . . . ?
C19 S2 C31 C32 -113.2(15) . . . . ?
Pd2 S2 C31 C32 139.4(12) . . . . ?
C36 C31 C32 C33 -1(3) . . . . ?
S2 C31 C32 C33 -175.0(14) . . . . ?
C31 C32 C33 C34 1(3) . . . . ?
C32 C33 C34 C35 -2(3) . . . . ?
C33 C34 C35 C36 1(3) . . . . ?
C32 C31 C36 C35 0(3) . . . . ?
S2 C31 C36 C35 173.9(16) . . . . ?
C34 C35 C36 C31 0(3) . . . . ?
